data_4515503
loop_
_publ_author_name
'Liang, Qiuming'
'Sheng, Kai'
'Salmon, Andrew'
'Zhou, Vivian Yue'
'Song, Datong'

_publ_section_title
;
 Active Iron(II) Catalysts toward gem-Specific Dimerization of Terminal
 Alkynes
;
_journal_issue 2
_journal_name_full 'ACS Catalysis'
_journal_page_first 810
_journal_paper_doi 10.1021/acscatal.8b03552
_journal_volume 9
_journal_year 2018
_chemical_formula_sum 'C26 H38 Cl Fe N3'
_chemical_formula_weight 483.89
_space_group_crystal_system orthorhombic
_space_group_IT_number 61
_space_group_name_Hall '-P 2ac 2ab'
_space_group_name_H-M_alt 'P b c a'
_atom_sites_solution_hydrogens geom
_audit_creation_method SHELXL-2016/6
_cell_angle_alpha 90
_cell_angle_beta 90
_cell_angle_gamma 90
_cell_formula_units_Z 8
_cell_length_a 11.9206(2)
_cell_length_b 15.6644(4)
_cell_length_c 27.7350(5)
_cell_measurement_reflns_used 43271
_cell_measurement_temperature 150(2)
_cell_measurement_theta_max 27.495
_cell_measurement_theta_min 2.253
_cell_volume 5178.93(18)
_computing_structure_refinement 'SHELXL-2016/6 (Sheldrick, 2016)'
_diffrn_ambient_temperature 150(2)
_diffrn_measured_fraction_theta_full 0.999
_diffrn_measured_fraction_theta_max 0.998
_diffrn_measurement_device_type 'Bruker Kappa Apex II'
_diffrn_measurement_method 'omega and phi scans'
_diffrn_radiation_type MoK\a
_diffrn_radiation_wavelength 0.71073
_diffrn_reflns_av_R_equivalents 0.0653
_diffrn_reflns_av_unetI/netI 0.0407
_diffrn_reflns_Laue_measured_fraction_full 0.999
_diffrn_reflns_Laue_measured_fraction_max 0.998
_diffrn_reflns_limit_h_max 13
_diffrn_reflns_limit_h_min -15
_diffrn_reflns_limit_k_max 20
_diffrn_reflns_limit_k_min -20
_diffrn_reflns_limit_l_max 36
_diffrn_reflns_limit_l_min -32
_diffrn_reflns_number 43271
_diffrn_reflns_point_group_measured_fraction_full 0.999
_diffrn_reflns_point_group_measured_fraction_max 0.998
_diffrn_reflns_theta_full 25.242
_diffrn_reflns_theta_max 27.495
_diffrn_reflns_theta_min 2.253
_exptl_absorpt_coefficient_mu 0.703
_exptl_absorpt_correction_T_max 0.7356
_exptl_absorpt_correction_T_min 0.6928
_exptl_absorpt_correction_type multi-scan
_exptl_absorpt_process_details SADABS
_exptl_crystal_colour 'yellow green'
_exptl_crystal_density_diffrn 1.241
_exptl_crystal_description block
_exptl_crystal_F_000 2064
_exptl_crystal_size_max 0.1
_exptl_crystal_size_mid 0.1
_exptl_crystal_size_min 0.05
_refine_diff_density_max 0.284
_refine_diff_density_min -0.244
_refine_diff_density_rms 0.054
_refine_ls_extinction_method none
_refine_ls_goodness_of_fit_ref 1.022
_refine_ls_hydrogen_treatment constr
_refine_ls_matrix_type full
_refine_ls_number_parameters 290
_refine_ls_number_reflns 5948
_refine_ls_number_restraints 0
_refine_ls_restrained_S_all 1.022
_refine_ls_R_factor_all 0.0574
_refine_ls_R_factor_gt 0.0357
_refine_ls_shift/su_max 0.001
_refine_ls_shift/su_mean 0.000
_refine_ls_structure_factor_coef Fsqd
_refine_ls_weighting_details 'w=1/[\s^2^(Fo^2^)+(0.0330P)^2^+2.7173P] where P=(Fo^2^+2Fc^2^)/3'
_refine_ls_weighting_scheme calc
_refine_ls_wR_factor_gt 0.0790
_refine_ls_wR_factor_ref 0.0875
_reflns_Friedel_coverage 0.000
_reflns_number_gt 4462
_reflns_number_total 5948
_reflns_threshold_expression 'I > 2\s(I)'
_cod_data_source_file cs8b03552_si_008.cif
_cod_data_source_block 7
_cod_database_code 4515503
_shelx_shelxl_version_number 2016/6
_shelx_space_group_comment
;
The symmetry employed for this shelxl refinement is uniquely defined
by the following loop, which should always be used as a source of
symmetry information in preference to the above space-group names.
They are only intended as comments.
;

loop_
_space_group_symop_operation_xyz
'x, y, z'
'x+1/2, -y+1/2, -z'
'-x, y+1/2, -z+1/2'
'-x+1/2, -y, z+1/2'
'-x, -y, -z'
'-x-1/2, y-1/2, z'
'x, -y-1/2, z-1/2'
'x-1/2, y, -z-1/2'

loop_
_atom_site_label
_atom_site_type_symbol
_atom_site_fract_x
_atom_site_fract_y
_atom_site_fract_z
_atom_site_U_iso_or_equiv
_atom_site_adp_type
_atom_site_occupancy
_atom_site_site_symmetry_order
_atom_site_calc_flag
_atom_site_refinement_flags_posn
_atom_site_refinement_flags_adp
Fe1 Fe 0.71454(2) 0.12138(2) 0.62417(2) 0.01827(8) Uani 1 1 d . .
Cl1 Cl 0.63500(4) 0.18875(3) 0.55903(2) 0.02843(12) Uani 1 1 d . .
N1 N 0.95233(12) 0.05101(9) 0.59135(5) 0.0173(3) Uani 1 1 d . .
C1 C 0.83995(15) 0.03796(11) 0.59612(6) 0.0170(4) Uani 1 1 d . .
N2 N 0.82325(13) -0.03837(10) 0.57423(5) 0.0195(3) Uani 1 1 d . .
C2 C 1.00332(17) -0.01527(12) 0.56663(7) 0.0238(4) Uani 1 1 d . .
H2A H 1.080596 -0.020010 0.558696 0.029 Uiso 1 1 calc R U
N3 N 0.71933(13) -0.05443(10) 0.47798(6) 0.0232(3) Uani 1 1 d . .
C3 C 0.92203(17) -0.07144(13) 0.55610(7) 0.0254(4) Uani 1 1 d . .
H3A H 0.930719 -0.123942 0.539364 0.030 Uiso 1 1 calc R U
C4 C 0.71387(16) -0.07883(12) 0.56665(7) 0.0242(4) Uani 1 1 d . .
H4A H 0.666082 -0.069030 0.595310 0.029 Uiso 1 1 calc R U
H4B H 0.724314 -0.141189 0.562977 0.029 Uiso 1 1 calc R U
C5 C 0.65516(16) -0.04398(13) 0.52230(7) 0.0252(4) Uani 1 1 d . .
H5A H 0.582084 -0.073295 0.518619 0.030 Uiso 1 1 calc R U
H5B H 0.639884 0.017524 0.527248 0.030 Uiso 1 1 calc R U
C6 C 0.71776(18) -0.14302(13) 0.46110(7) 0.0279(4) Uani 1 1 d . .
H6A H 0.760093 -0.147433 0.430910 0.042 Uiso 1 1 calc R U
H6B H 0.640042 -0.160943 0.455583 0.042 Uiso 1 1 calc R U
H6C H 0.752085 -0.179968 0.485498 0.042 Uiso 1 1 calc R U
C7 C 0.6741(2) 0.00180(16) 0.44084(8) 0.0394(6) Uani 1 1 d . .
H7A H 0.678627 0.061165 0.451827 0.059 Uiso 1 1 calc R U
H7B H 0.595639 -0.013124 0.434600 0.059 Uiso 1 1 calc R U
H7C H 0.717808 -0.004854 0.411139 0.059 Uiso 1 1 calc R U
C8 C 1.01255(15) 0.12315(11) 0.61116(6) 0.0175(4) Uani 1 1 d . .
C9 C 1.07875(15) 0.11066(12) 0.65198(7) 0.0203(4) Uani 1 1 d . .
C10 C 1.13457(16) 0.18134(13) 0.67094(7) 0.0250(4) Uani 1 1 d . .
H10A H 1.178829 0.174663 0.699180 0.030 Uiso 1 1 calc R U
C11 C 1.12696(17) 0.26125(13) 0.64951(8) 0.0284(5) Uani 1 1 d . .
C12 C 1.06296(16) 0.27009(12) 0.60793(8) 0.0259(4) Uani 1 1 d . .
H12A H 1.058436 0.324450 0.592870 0.031 Uiso 1 1 calc R U
C13 C 1.00531(15) 0.20164(12) 0.58772(7) 0.0203(4) Uani 1 1 d . .
C14 C 1.09481(17) 0.02436(13) 0.67504(7) 0.0260(4) Uani 1 1 d . .
H14A H 1.029269 -0.011524 0.668395 0.039 Uiso 1 1 calc R U
H14B H 1.103475 0.031289 0.709958 0.039 Uiso 1 1 calc R U
H14C H 1.162128 -0.002771 0.661752 0.039 Uiso 1 1 calc R U
C15 C 1.1895(2) 0.33646(15) 0.67077(10) 0.0452(6) Uani 1 1 d . .
H15A H 1.164784 0.389162 0.654972 0.068 Uiso 1 1 calc R U
H15B H 1.270255 0.328869 0.665688 0.068 Uiso 1 1 calc R U
H15C H 1.173995 0.340039 0.705410 0.068 Uiso 1 1 calc R U
C16 C 0.94154(17) 0.21218(13) 0.54119(7) 0.0259(4) Uani 1 1 d . .
H16A H 0.943887 0.158600 0.522974 0.039 Uiso 1 1 calc R U
H16B H 0.975870 0.257809 0.522045 0.039 Uiso 1 1 calc R U
H16C H 0.863389 0.226976 0.548292 0.039 Uiso 1 1 calc R U
C17 C 0.73248(16) 0.08753(12) 0.70519(6) 0.0209(4) Uani 1 1 d . .
C18 C 0.62313(16) 0.06280(12) 0.69003(7) 0.0219(4) Uani 1 1 d . .
C19 C 0.56355(16) 0.13793(13) 0.67757(7) 0.0247(4) Uani 1 1 d . .
C20 C 0.63651(18) 0.20804(12) 0.68385(7) 0.0268(5) Uani 1 1 d . .
C21 C 0.74176(17) 0.17740(12) 0.70006(7) 0.0239(4) Uani 1 1 d . .
C22 C 0.82153(19) 0.02868(15) 0.72410(8) 0.0368(5) Uani 1 1 d . .
H22A H 0.798162 0.005810 0.755417 0.055 Uiso 1 1 calc R U
H22B H 0.891958 0.060260 0.727877 0.055 Uiso 1 1 calc R U
H22C H 0.832635 -0.018449 0.701360 0.055 Uiso 1 1 calc R U
C23 C 0.5772(2) -0.02681(14) 0.69091(8) 0.0383(6) Uani 1 1 d . .
H23A H 0.537612 -0.036508 0.721381 0.058 Uiso 1 1 calc R U
H23B H 0.639153 -0.067644 0.687982 0.058 Uiso 1 1 calc R U
H23C H 0.525115 -0.034563 0.663941 0.058 Uiso 1 1 calc R U
C24 C 0.44412(19) 0.14325(18) 0.66080(8) 0.0454(7) Uani 1 1 d . .
H24A H 0.397551 0.167411 0.686527 0.068 Uiso 1 1 calc R U
H24B H 0.416983 0.085950 0.652721 0.068 Uiso 1 1 calc R U
H24C H 0.439791 0.179850 0.632210 0.068 Uiso 1 1 calc R U
C25 C 0.6068(3) 0.30040(14) 0.67510(9) 0.0487(7) Uani 1 1 d . .
H25A H 0.571188 0.324097 0.704000 0.073 Uiso 1 1 calc R U
H25B H 0.554822 0.304372 0.647823 0.073 Uiso 1 1 calc R U
H25C H 0.675131 0.332711 0.667808 0.073 Uiso 1 1 calc R U
C26 C 0.8424(2) 0.23163(16) 0.71235(8) 0.0414(6) Uani 1 1 d . .
H26A H 0.826349 0.265322 0.741319 0.062 Uiso 1 1 calc R U
H26B H 0.858889 0.270093 0.685404 0.062 Uiso 1 1 calc R U
H26C H 0.907272 0.194700 0.718325 0.062 Uiso 1 1 calc R U

loop_
_atom_site_aniso_label
_atom_site_aniso_U_11
_atom_site_aniso_U_22
_atom_site_aniso_U_33
_atom_site_aniso_U_23
_atom_site_aniso_U_13
_atom_site_aniso_U_12
Fe1 0.01991(14) 0.01729(13) 0.01759(14) -0.00172(10) 0.00259(11) 0.00230(11)
Cl1 0.0316(3) 0.0279(3) 0.0258(3) 0.0038(2) -0.0017(2) 0.0060(2)
N1 0.0171(8) 0.0175(8) 0.0172(8) -0.0012(6) -0.0008(6) 0.0018(6)
C1 0.0211(10) 0.0177(9) 0.0122(9) 0.0011(7) -0.0002(7) 0.0003(7)
N2 0.0232(8) 0.0190(8) 0.0164(8) -0.0024(6) 0.0022(6) -0.0007(6)
C2 0.0214(10) 0.0240(10) 0.0260(11) -0.0062(8) 0.0022(8) 0.0054(8)
N3 0.0202(9) 0.0268(9) 0.0227(8) 0.0025(7) 0.0003(7) -0.0008(7)
C3 0.0274(11) 0.0220(10) 0.0268(11) -0.0086(8) 0.0035(8) 0.0051(8)
C4 0.0255(11) 0.0242(10) 0.0230(10) -0.0061(8) 0.0049(8) -0.0090(8)
C5 0.0187(10) 0.0264(10) 0.0303(11) -0.0074(8) 0.0015(8) -0.0024(8)
C6 0.0295(11) 0.0325(11) 0.0216(10) -0.0059(8) 0.0050(8) -0.0007(9)
C7 0.0376(13) 0.0439(14) 0.0368(13) 0.0104(11) -0.0034(10) 0.0030(11)
C8 0.0142(9) 0.0189(9) 0.0194(9) -0.0018(7) 0.0013(7) 0.0008(7)
C9 0.0173(9) 0.0243(10) 0.0193(9) -0.0011(7) 0.0021(7) 0.0034(8)
C10 0.0177(10) 0.0308(11) 0.0264(11) -0.0065(8) -0.0042(8) 0.0028(8)
C11 0.0192(10) 0.0247(11) 0.0412(13) -0.0096(9) -0.0009(9) -0.0017(8)
C12 0.0217(10) 0.0172(9) 0.0389(12) 0.0019(8) 0.0009(9) 0.0014(8)
C13 0.0152(9) 0.0221(10) 0.0235(10) 0.0009(7) 0.0034(7) 0.0027(7)
C14 0.0230(10) 0.0306(11) 0.0243(10) 0.0049(8) -0.0018(8) 0.0032(9)
C15 0.0362(14) 0.0280(13) 0.0714(18) -0.0128(12) -0.0137(12) -0.0047(10)
C16 0.0259(11) 0.0259(11) 0.0259(10) 0.0075(8) -0.0005(8) 0.0030(8)
C17 0.0227(10) 0.0244(10) 0.0158(9) -0.0005(7) 0.0039(7) 0.0033(8)
C18 0.0252(10) 0.0217(10) 0.0189(10) -0.0032(7) 0.0079(8) -0.0019(8)
C19 0.0209(10) 0.0345(12) 0.0188(9) -0.0052(8) 0.0024(8) 0.0066(8)
C20 0.0421(13) 0.0203(10) 0.0181(10) -0.0021(7) 0.0046(9) 0.0073(9)
C21 0.0298(11) 0.0233(10) 0.0185(10) -0.0037(8) 0.0048(8) -0.0041(8)
C22 0.0354(13) 0.0463(14) 0.0288(12) 0.0094(10) 0.0041(9) 0.0146(11)
C23 0.0527(15) 0.0289(12) 0.0334(12) -0.0084(9) 0.0176(11) -0.0166(10)
C24 0.0269(12) 0.080(2) 0.0289(12) -0.0072(12) -0.0012(9) 0.0137(12)
C25 0.083(2) 0.0252(12) 0.0379(14) -0.0012(10) 0.0079(13) 0.0187(12)
C26 0.0479(15) 0.0460(14) 0.0303(12) -0.0105(10) 0.0048(11) -0.0210(12)

loop_
_atom_type_symbol
_atom_type_description
_atom_type_scat_dispersion_real
_atom_type_scat_dispersion_imag
_atom_type_scat_source
C C 0.0033 0.0016 'International Tables Vol C Tables 4.2.6.8 and 6.1.1.4'
H H 0.0000 0.0000 'International Tables Vol C Tables 4.2.6.8 and 6.1.1.4'
N N 0.0061 0.0033 'International Tables Vol C Tables 4.2.6.8 and 6.1.1.4'
Cl Cl 0.1484 0.1585 'International Tables Vol C Tables 4.2.6.8 and 6.1.1.4'
Fe Fe 0.3463 0.8444 'International Tables Vol C Tables 4.2.6.8 and 6.1.1.4'

loop_
_geom_angle_atom_site_label_1
_geom_angle_atom_site_label_2
_geom_angle_atom_site_label_3
_geom_angle
C1 Fe1 Cl1 106.50(5)
C1 Fe1 C21 117.91(7)
Cl1 Fe1 C21 127.00(5)
C1 Fe1 C18 112.01(7)
Cl1 Fe1 C18 127.45(5)
C21 Fe1 C18 59.78(7)
C1 Fe1 C17 98.55(6)
Cl1 Fe1 C17 154.87(5)
C21 Fe1 C17 35.76(7)
C18 Fe1 C17 35.77(7)
C1 Fe1 C20 153.44(7)
Cl1 Fe1 C20 97.24(5)
C21 Fe1 C20 35.56(7)
C18 Fe1 C20 58.92(7)
C17 Fe1 C20 58.83(7)
C1 Fe1 C19 146.73(7)
Cl1 Fe1 C19 97.42(5)
C21 Fe1 C19 59.26(7)
C18 Fe1 C19 35.39(7)
C17 Fe1 C19 58.94(7)
C20 Fe1 C19 35.12(7)
C1 N1 C2 111.56(15)
C1 N1 C8 124.63(15)
C2 N1 C8 123.76(15)
N2 C1 N1 103.49(15)
N2 C1 Fe1 126.93(13)
N1 C1 Fe1 129.29(13)
C1 N2 C3 111.63(16)
C1 N2 C4 125.21(16)
C3 N2 C4 122.97(16)
C3 C2 N1 106.41(17)
C3 C2 H2A 126.8
N1 C2 H2A 126.8
C5 N3 C7 109.52(17)
C5 N3 C6 111.68(15)
C7 N3 C6 109.98(17)
C2 C3 N2 106.89(17)
C2 C3 H3A 126.6
N2 C3 H3A 126.6
N2 C4 C5 111.81(16)
N2 C4 H4A 109.3
C5 C4 H4A 109.3
N2 C4 H4B 109.3
C5 C4 H4B 109.3
H4A C4 H4B 107.9
N3 C5 C4 113.66(16)
N3 C5 H5A 108.8
C4 C5 H5A 108.8
N3 C5 H5B 108.8
C4 C5 H5B 108.8
H5A C5 H5B 107.7
N3 C6 H6A 109.5
N3 C6 H6B 109.5
H6A C6 H6B 109.5
N3 C6 H6C 109.5
H6A C6 H6C 109.5
H6B C6 H6C 109.5
N3 C7 H7A 109.5
N3 C7 H7B 109.5
H7A C7 H7B 109.5
N3 C7 H7C 109.5
H7A C7 H7C 109.5
H7B C7 H7C 109.5
C13 C8 C9 122.54(17)
C13 C8 N1 118.75(16)
C9 C8 N1 118.66(16)
C8 C9 C10 117.71(17)
C8 C9 C14 122.84(17)
C10 C9 C14 119.42(17)
C11 C10 C9 121.53(18)
C11 C10 H10A 119.2
C9 C10 H10A 119.2
C10 C11 C12 118.75(18)
C10 C11 C15 120.2(2)
C12 C11 C15 121.1(2)
C11 C12 C13 121.91(18)
C11 C12 H12A 119.0
C13 C12 H12A 119.0
C12 C13 C8 117.47(17)
C12 C13 C16 120.65(17)
C8 C13 C16 121.84(17)
C9 C14 H14A 109.5
C9 C14 H14B 109.5
H14A C14 H14B 109.5
C9 C14 H14C 109.5
H14A C14 H14C 109.5
H14B C14 H14C 109.5
C11 C15 H15A 109.5
C11 C15 H15B 109.5
H15A C15 H15B 109.5
C11 C15 H15C 109.5
H15A C15 H15C 109.5
H15B C15 H15C 109.5
C13 C16 H16A 109.5
C13 C16 H16B 109.5
H16A C16 H16B 109.5
C13 C16 H16C 109.5
H16A C16 H16C 109.5
H16B C16 H16C 109.5
C21 C17 C18 108.17(17)
C21 C17 C22 126.10(19)
C18 C17 C22 125.72(19)
C21 C17 Fe1 71.54(10)
C18 C17 Fe1 72.04(10)
C22 C17 Fe1 122.99(13)
C19 C18 C17 107.75(17)
C19 C18 C23 126.55(19)
C17 C18 C23 125.54(19)
C19 C18 Fe1 73.41(11)
C17 C18 Fe1 72.19(10)
C23 C18 Fe1 123.54(13)
C20 C19 C18 107.88(17)
C20 C19 C24 125.4(2)
C18 C19 C24 126.7(2)
C20 C19 Fe1 72.00(11)
C18 C19 Fe1 71.19(10)
C24 C19 Fe1 122.60(14)
C19 C20 C21 108.74(17)
C19 C20 C25 125.5(2)
C21 C20 C25 125.7(2)
C19 C20 Fe1 72.88(11)
C21 C20 Fe1 71.04(11)
C25 C20 Fe1 122.49(14)
C20 C21 C17 107.39(17)
C20 C21 C26 125.81(19)
C17 C21 C26 126.7(2)
C20 C21 Fe1 73.40(11)
C17 C21 Fe1 72.70(10)
C26 C21 Fe1 122.20(14)
C17 C22 H22A 109.5
C17 C22 H22B 109.5
H22A C22 H22B 109.5
C17 C22 H22C 109.5
H22A C22 H22C 109.5
H22B C22 H22C 109.5
C18 C23 H23A 109.5
C18 C23 H23B 109.5
H23A C23 H23B 109.5
C18 C23 H23C 109.5
H23A C23 H23C 109.5
H23B C23 H23C 109.5
C19 C24 H24A 109.5
C19 C24 H24B 109.5
H24A C24 H24B 109.5
C19 C24 H24C 109.5
H24A C24 H24C 109.5
H24B C24 H24C 109.5
C20 C25 H25A 109.5
C20 C25 H25B 109.5
H25A C25 H25B 109.5
C20 C25 H25C 109.5
H25A C25 H25C 109.5
H25B C25 H25C 109.5
C21 C26 H26A 109.5
C21 C26 H26B 109.5
H26A C26 H26B 109.5
C21 C26 H26C 109.5
H26A C26 H26C 109.5
H26B C26 H26C 109.5

loop_
_geom_bond_atom_site_label_1
_geom_bond_atom_site_label_2
_geom_bond_distance
Fe1 C1 2.1325(18)
Fe1 Cl1 2.2971(5)
Fe1 C21 2.3034(19)
Fe1 C18 2.3166(18)
Fe1 C17 2.3185(18)
Fe1 C20 2.3340(19)
Fe1 C19 2.3454(19)
N1 C1 1.362(2)
N1 C2 1.385(2)
N1 C8 1.447(2)
C1 N2 1.356(2)
N2 C3 1.381(2)
N2 C4 1.465(2)
C2 C3 1.341(3)
C2 H2A 0.9500
N3 C5 1.457(2)
N3 C7 1.458(3)
N3 C6 1.465(2)
C3 H3A 0.9500
C4 C5 1.517(3)
C4 H4A 0.9900
C4 H4B 0.9900
C5 H5A 0.9900
C5 H5B 0.9900
C6 H6A 0.9800
C6 H6B 0.9800
C6 H6C 0.9800
C7 H7A 0.9800
C7 H7B 0.9800
C7 H7C 0.9800
C8 C13 1.393(3)
C8 C9 1.394(3)
C9 C10 1.395(3)
C9 C14 1.508(3)
C10 C11 1.389(3)
C10 H10A 0.9500
C11 C12 1.390(3)
C11 C15 1.514(3)
C12 C13 1.392(3)
C12 H12A 0.9500
C13 C16 1.507(3)
C14 H14A 0.9800
C14 H14B 0.9800
C14 H14C 0.9800
C15 H15A 0.9800
C15 H15B 0.9800
C15 H15C 0.9800
C16 H16A 0.9800
C16 H16B 0.9800
C16 H16C 0.9800
C17 C21 1.419(3)
C17 C18 1.423(3)
C17 C22 1.501(3)
C18 C19 1.417(3)
C18 C23 1.507(3)
C19 C20 1.412(3)
C19 C24 1.500(3)
C20 C21 1.416(3)
C20 C25 1.509(3)
C21 C26 1.509(3)
C22 H22A 0.9800
C22 H22B 0.9800
C22 H22C 0.9800
C23 H23A 0.9800
C23 H23B 0.9800
C23 H23C 0.9800
C24 H24A 0.9800
C24 H24B 0.9800
C24 H24C 0.9800
C25 H25A 0.9800
C25 H25B 0.9800
C25 H25C 0.9800
C26 H26A 0.9800
C26 H26B 0.9800
C26 H26C 0.9800

loop_
_geom_torsion_atom_site_label_1
_geom_torsion_atom_site_label_2
_geom_torsion_atom_site_label_3
_geom_torsion_atom_site_label_4
_geom_torsion
C2 N1 C1 N2 0.66(19)
C8 N1 C1 N2 -177.00(15)
C2 N1 C1 Fe1 -173.42(13)
C8 N1 C1 Fe1 8.9(2)
N1 C1 N2 C3 -0.4(2)
Fe1 C1 N2 C3 173.84(13)
N1 C1 N2 C4 -175.61(16)
Fe1 C1 N2 C4 -1.3(3)
C1 N1 C2 C3 -0.7(2)
C8 N1 C2 C3 177.03(16)
N1 C2 C3 N2 0.4(2)
C1 N2 C3 C2 0.1(2)
C4 N2 C3 C2 175.35(17)
C1 N2 C4 C5 82.4(2)
C3 N2 C4 C5 -92.3(2)
C7 N3 C5 C4 -163.19(17)
C6 N3 C5 C4 74.7(2)
N2 C4 C5 N3 58.3(2)
C1 N1 C8 C13 -77.5(2)
C2 N1 C8 C13 105.1(2)
C1 N1 C8 C9 104.8(2)
C2 N1 C8 C9 -72.6(2)
C13 C8 C9 C10 3.4(3)
N1 C8 C9 C10 -178.96(16)
C13 C8 C9 C14 -174.64(17)
N1 C8 C9 C14 3.0(3)
C8 C9 C10 C11 -1.4(3)
C14 C9 C10 C11 176.69(18)
C9 C10 C11 C12 -0.7(3)
C9 C10 C11 C15 -179.4(2)
C10 C11 C12 C13 0.9(3)
C15 C11 C12 C13 179.7(2)
C11 C12 C13 C8 0.9(3)
C11 C12 C13 C16 -176.78(18)
C9 C8 C13 C12 -3.1(3)
N1 C8 C13 C12 179.22(16)
C9 C8 C13 C16 174.51(17)
N1 C8 C13 C16 -3.1(3)
C21 C17 C18 C19 -2.5(2)
C22 C17 C18 C19 176.53(18)
Fe1 C17 C18 C19 -65.31(13)
C21 C17 C18 C23 -178.25(17)
C22 C17 C18 C23 0.8(3)
Fe1 C17 C18 C23 118.93(18)
C21 C17 C18 Fe1 62.82(12)
C22 C17 C18 Fe1 -118.16(18)
C17 C18 C19 C20 1.4(2)
C23 C18 C19 C20 177.14(18)
Fe1 C18 C19 C20 -63.07(13)
C17 C18 C19 C24 -178.37(18)
C23 C18 C19 C24 -2.7(3)
Fe1 C18 C19 C24 117.1(2)
C17 C18 C19 Fe1 64.50(12)
C23 C18 C19 Fe1 -119.79(19)
C18 C19 C20 C21 0.2(2)
C24 C19 C20 C21 179.96(18)
Fe1 C19 C20 C21 -62.39(13)
C18 C19 C20 C25 -179.38(19)
C24 C19 C20 C25 0.4(3)
Fe1 C19 C20 C25 118.1(2)
C18 C19 C20 Fe1 62.55(13)
C24 C19 C20 Fe1 -117.6(2)
C19 C20 C21 C17 -1.7(2)
C25 C20 C21 C17 177.84(19)
Fe1 C20 C21 C17 -65.26(12)
C19 C20 C21 C26 -178.36(18)
C25 C20 C21 C26 1.2(3)
Fe1 C20 C21 C26 118.1(2)
C19 C20 C21 Fe1 63.56(13)
C25 C20 C21 Fe1 -116.9(2)
C18 C17 C21 C20 2.6(2)
C22 C17 C21 C20 -176.43(18)
Fe1 C17 C21 C20 65.72(13)
C18 C17 C21 C26 179.20(18)
C22 C17 C21 C26 0.2(3)
Fe1 C17 C21 C26 -117.6(2)
C18 C17 C21 Fe1 -63.15(13)
C22 C17 C21 Fe1 117.84(18)
